data_4078889
loop_
_publ_author_name
'Kuan, Seah Ling'
'Leong, Weng Kee'
'Webster, Richard D.'
'Goh, Lai Yoong'

_publ_section_title
;
 Mixed-Sandwich (Cp*/(HMB))Ru Complexes Containing
 Bis(methimazolyl)(pyrazolyl)borate (Cp* = \h5-C5Me5, HMB = \h6-C6Me6)
;
_journal_issue 14
_journal_name_full Organometallics
_journal_page_first 5159
_journal_paper_doi 10.1021/om300497p
_journal_volume 31
_journal_year 2012
_chemical_formula_sum 'C25 H37 B N6 O3 Ru S2'
_chemical_formula_weight 645.61
_chemical_name_systematic
; 
 ? 
;
_space_group_IT_number 12
_symmetry_cell_setting monoclinic
_symmetry_space_group_name_Hall '-C 2y'
_symmetry_space_group_name_H-M 'C 1 2/m 1'
_atom_sites_solution_hydrogens geom
_atom_sites_solution_primary direct
_atom_sites_solution_secondary difmap
_audit_creation_method SHELXL-97
_cell_angle_alpha 90.00
_cell_angle_beta 123.1980(10)
_cell_angle_gamma 90.00
_cell_formula_units_Z 4
_cell_length_a 18.3084(7)
_cell_length_b 12.0020(4)
_cell_length_c 15.6542(6)
_cell_measurement_reflns_used 7644
_cell_measurement_temperature 243(2)
_cell_measurement_theta_max 29.08
_cell_measurement_theta_min 2.19
_cell_volume 2878.38(19)
_computing_cell_refinement 'Bruker SMART'
_computing_data_collection 'Bruker SMART'
_computing_data_reduction 'Bruker SAINT'
_computing_molecular_graphics 'Bruker SHELXTL'
_computing_publication_material 'Bruker SHELXTL'
_computing_structure_refinement 'SHELXL-97 (Sheldrick, 1997)'
_computing_structure_solution 'SHELXS-97 (Sheldrick, 1990)'
_diffrn_ambient_temperature 243(2)
_diffrn_measured_fraction_theta_full 0.931
_diffrn_measured_fraction_theta_max 0.931
_diffrn_measurement_device_type 'CCD area detector'
_diffrn_measurement_method 'phi and omega scans'
_diffrn_radiation_monochromator graphite
_diffrn_radiation_source 'fine-focus sealed tube'
_diffrn_radiation_type MoK\a
_diffrn_radiation_wavelength 0.71073
_diffrn_reflns_av_R_equivalents 0.0330
_diffrn_reflns_av_sigmaI/netI 0.0249
_diffrn_reflns_limit_h_max 20
_diffrn_reflns_limit_h_min -25
_diffrn_reflns_limit_k_max 16
_diffrn_reflns_limit_k_min 0
_diffrn_reflns_limit_l_max 21
_diffrn_reflns_limit_l_min 0
_diffrn_reflns_number 20847
_diffrn_reflns_theta_full 30.00
_diffrn_reflns_theta_max 30.00
_diffrn_reflns_theta_min 2.16
_exptl_absorpt_coefficient_mu 0.728
_exptl_absorpt_correction_T_max 0.9715
_exptl_absorpt_correction_T_min 0.8113
_exptl_absorpt_correction_type multi-scan
_exptl_absorpt_process_details SADABS
_exptl_crystal_colour brown
_exptl_crystal_density_diffrn 1.490
_exptl_crystal_density_method 'not measured'
_exptl_crystal_description plate
_exptl_crystal_F_000 1336
_exptl_crystal_size_max 0.30
_exptl_crystal_size_mid 0.22
_exptl_crystal_size_min 0.04
_refine_diff_density_max 1.063
_refine_diff_density_min -0.619
_refine_diff_density_rms 0.107
_refine_ls_extinction_method none
_refine_ls_goodness_of_fit_ref 1.173
_refine_ls_hydrogen_treatment mixed
_refine_ls_matrix_type full
_refine_ls_number_parameters 212
_refine_ls_number_reflns 4086
_refine_ls_number_restraints 13
_refine_ls_restrained_S_all 1.174
_refine_ls_R_factor_all 0.0474
_refine_ls_R_factor_gt 0.0439
_refine_ls_shift/su_max 0.004
_refine_ls_shift/su_mean 0.000
_refine_ls_structure_factor_coef Fsqd
_refine_ls_weighting_details 'calc w=1/[\s^2^(Fo^2^)+(0.0553P)^2^+4.4729P] where P=(Fo^2^+2Fc^2^)/3'
_refine_ls_weighting_scheme calc
_refine_ls_wR_factor_gt 0.1054
_refine_ls_wR_factor_ref 0.1079
_reflns_number_gt 3816
_reflns_number_total 4086
_reflns_threshold_expression >2sigma(I)
_cod_data_source_file om300497p_si_003.cif
_cod_data_source_block sl14
_cod_depositor_comments
;
The following automatic conversions were performed:

'_symmetry_cell_setting' value 'Monoclinic' changed to 'monoclinic'
according to /home/saulius/struct/CIF-dictionaries/cif_core.dic
dictionary named 'cif_core.dic' version 2.4.2 from 2011-04-26.

Automatic conversion script
Id: cif_fix_values 1891 2012-01-12 08:04:46Z andrius 
;
_cod_original_cell_volume 2878.38(18)
_cod_original_sg_symbol_H-M C2/m
_cod_database_code 4078889

loop_
_symmetry_equiv_pos_as_xyz
'x, y, z'
'-x, y, -z'
'x+1/2, y+1/2, z'
'-x+1/2, y+1/2, -z'
'-x, -y, -z'
'x, -y, z'
'-x+1/2, -y+1/2, -z'
'x+1/2, -y+1/2, z'

loop_
_atom_site_label
_atom_site_type_symbol
_atom_site_fract_x
_atom_site_fract_y
_atom_site_fract_z
_atom_site_U_iso_or_equiv
_atom_site_adp_type
_atom_site_occupancy
_atom_site_symmetry_multiplicity
_atom_site_calc_flag
_atom_site_refinement_flags
_atom_site_disorder_assembly
_atom_site_disorder_group
Ru1 Ru 0.291384(16) 0.5000 0.245481(19) 0.02194(9) Uani 1 2 d S . .
S1 S 0.40538(4) 0.36038(5) 0.30251(5) 0.02877(14) Uani 1 1 d . . .
O1 O 0.23985(14) 0.44146(19) 0.10312(15) 0.0442(5) Uani 1 1 d . . .
N2 N 0.45770(13) 0.39449(18) 0.16896(16) 0.0278(4) Uani 1 1 d . . .
N5 N 0.37382(14) 0.24956(18) 0.13351(17) 0.0315(4) Uani 1 1 d . . .
N6 N 0.5965(2) 0.5000 0.2203(2) 0.0303(6) Uani 1 2 d S . .
N7 N 0.5944(2) 0.5000 0.1322(3) 0.0392(8) Uani 1 2 d S . .
B1 B 0.5141(2) 0.5000 0.2238(3) 0.0265(7) Uani 1 2 d S . .
H1 H 0.537(2) 0.5000 0.300(3) 0.014(8) Uiso 1 2 d S . .
C1 C 0.41242(15) 0.3361(2) 0.19869(18) 0.0262(5) Uani 1 1 d . . .
C3 C 0.44511(18) 0.3442(3) 0.0824(2) 0.0357(6) Uani 1 1 d . . .
H3 H 0.4682 0.3688 0.0448 0.043 Uiso 1 1 calc R . .
C4 C 0.39418(19) 0.2538(3) 0.0611(2) 0.0376(6) Uani 1 1 d . . .
H4 H 0.3761 0.2034 0.0071 0.045 Uiso 1 1 calc R . .
C5 C 0.3184(2) 0.1659(3) 0.1376(3) 0.0437(7) Uani 1 1 d . . .
H51 H 0.351(3) 0.120(4) 0.190(3) 0.066(13) Uiso 1 1 d . . .
H52 H 0.282(3) 0.200(4) 0.152(3) 0.075(14) Uiso 1 1 d . . .
H53 H 0.288(3) 0.128(4) 0.079(3) 0.071(13) Uiso 1 1 d . . .
C8 C 0.6775(3) 0.5000 0.1609(4) 0.0381(9) Uani 1 2 d S . .
H8 H 0.6959 0.5000 0.1154 0.046 Uiso 1 2 calc SR . .
C9 C 0.7339(3) 0.5000 0.2665(4) 0.0409(9) Uani 1 2 d S . .
H9 H 0.7952 0.5000 0.3053 0.049 Uiso 1 2 calc SR . .
C10 C 0.6795(3) 0.5000 0.3013(3) 0.0372(8) Uani 1 2 d S . .
H10 H 0.6973 0.5000 0.3702 0.045 Uiso 1 2 calc SR . .
C11 C 0.1651(2) 0.5000 0.2269(3) 0.0387(9) Uani 1 2 d S . .
C12 C 0.2117(2) 0.4042(2) 0.2853(2) 0.0377(6) Uani 1 1 d . . .
C13 C 0.28614(19) 0.4414(2) 0.3798(2) 0.0363(6) Uani 1 1 d . . .
C14 C 0.0806(3) 0.5000 0.1253(4) 0.074(2) Uani 1 2 d S . .
H14A H 0.0326 0.5000 0.1349 0.111 Uiso 1 2 calc SR . .
H14B H 0.0772 0.4340 0.0875 0.111 Uiso 0.50 1 calc PR . .
H14C H 0.0772 0.5660 0.0875 0.111 Uiso 0.50 1 calc PR . .
C15 C 0.1849(4) 0.2850(3) 0.2582(4) 0.0796(15) Uani 1 1 d . . .
H15A H 0.1324 0.2809 0.1900 0.119 Uiso 1 1 calc R . .
H15B H 0.1735 0.2530 0.3067 0.119 Uiso 1 1 calc R . .
H15C H 0.2314 0.2437 0.2602 0.119 Uiso 1 1 calc R . .
C16 C 0.3497(3) 0.3679(4) 0.4663(3) 0.0742(14) Uani 1 1 d . . .
H16A H 0.3350 0.2904 0.4465 0.111 Uiso 1 1 calc R . .
H16B H 0.3470 0.3829 0.5254 0.111 Uiso 1 1 calc R . .
H16C H 0.4082 0.3826 0.4831 0.111 Uiso 1 1 calc R . .
O1S O 0.5243(10) -0.0068(17) 0.6544(13) 0.080(3) Uiso 0.17 1 d PD A -1
C2S C 0.4704(8) 0.0951(12) 0.6272(10) 0.0591(14) Uiso 0.33 1 d PD A -1
H2S1 H 0.4888 0.1500 0.5962 0.071 Uiso 0.33 1 calc PR A -1
H2S2 H 0.4775 0.1282 0.6886 0.071 Uiso 0.33 1 calc PR A -1
C3S C 0.3753(10) 0.0630(14) 0.5519(17) 0.0591(14) Uiso 0.33 1 d PD A -1
H3S1 H 0.3492 0.1047 0.4878 0.071 Uiso 0.33 1 calc PR A -1
H3S2 H 0.3401 0.0731 0.5810 0.071 Uiso 0.33 1 calc PR A -1
C4S C 0.3883(8) -0.0680(13) 0.5368(9) 0.0591(14) Uiso 0.33 1 d PD A -1
H4S1 H 0.3357 -0.1124 0.5138 0.071 Uiso 0.33 1 calc PR A -1
H4S2 H 0.4087 -0.0795 0.4912 0.071 Uiso 0.33 1 calc PR A -1
C5S C 0.4603(9) -0.0886(12) 0.6498(10) 0.0591(14) Uiso 0.33 1 d PD A -1
H5S1 H 0.4418 -0.0689 0.6960 0.071 Uiso 0.33 1 calc PR A -1
H5S2 H 0.4823 -0.1653 0.6627 0.071 Uiso 0.33 1 calc PR A -1
O1S O 0.5325(10) -0.0168(17) 0.6029(13) 0.080(3) Uiso 0.17 1 d PD B -2
C2S C 0.4841(15) 0.087(2) 0.577(2) 0.0591(14) Uiso 0.17 1 d PD B -2
H2S3 H 0.4549 0.1020 0.5035 0.071 Uiso 0.17 1 calc PR B -2
H2S4 H 0.5238 0.1490 0.6146 0.071 Uiso 0.17 1 calc PR B -2
C3S C 0.4169(18) 0.075(2) 0.605(2) 0.0591(14) Uiso 0.17 1 d PD B -2
H3S3 H 0.3696 0.1295 0.5692 0.071 Uiso 0.17 1 calc PR B -2
H3S4 H 0.4435 0.0805 0.6786 0.071 Uiso 0.17 1 calc PR B -2
C4S C 0.3839(19) -0.052(2) 0.562(4) 0.0591(14) Uiso 0.17 1 d PD B -2
H4S3 H 0.3776 -0.0969 0.6103 0.071 Uiso 0.17 1 calc PR B -2
H4S4 H 0.3287 -0.0524 0.4953 0.071 Uiso 0.17 1 calc PR B -2
C5S C 0.4598(14) -0.093(2) 0.556(2) 0.0591(14) Uiso 0.17 1 d PD B -2
H5S3 H 0.4793 -0.1662 0.5890 0.071 Uiso 0.17 1 calc PR B -2
H5S4 H 0.4395 -0.1031 0.4836 0.071 Uiso 0.17 1 calc PR B -2
O2S O 0.5094(10) 0.0000 0.6875(12) 0.080(3) Uiso 0.33 2 d SP C 3

loop_
_atom_site_aniso_label
_atom_site_aniso_U_11
_atom_site_aniso_U_22
_atom_site_aniso_U_33
_atom_site_aniso_U_23
_atom_site_aniso_U_13
_atom_site_aniso_U_12
Ru1 0.02279(14) 0.01969(14) 0.02096(14) 0.000 0.01045(11) 0.000
S1 0.0321(3) 0.0263(3) 0.0301(3) 0.0055(2) 0.0185(3) 0.0058(2)
O1 0.0454(11) 0.0486(12) 0.0266(9) -0.0096(8) 0.0120(9) 0.0044(10)
N2 0.0261(10) 0.0296(10) 0.0292(10) -0.0017(8) 0.0160(8) 0.0000(8)
N5 0.0310(11) 0.0263(10) 0.0359(11) -0.0024(9) 0.0175(9) -0.0022(8)
N6 0.0255(14) 0.0321(15) 0.0338(15) 0.000 0.0165(13) 0.000
N7 0.0302(16) 0.052(2) 0.0402(18) 0.000 0.0223(15) 0.000
B1 0.0244(17) 0.0282(18) 0.0284(18) 0.000 0.0154(15) 0.000
C1 0.0248(11) 0.0232(10) 0.0300(11) 0.0012(9) 0.0146(9) 0.0040(9)
C3 0.0372(13) 0.0421(15) 0.0329(13) -0.0055(11) 0.0225(11) -0.0021(11)
C4 0.0374(14) 0.0389(15) 0.0374(14) -0.0089(12) 0.0210(12) -0.0022(11)
C5 0.0442(17) 0.0343(15) 0.0509(18) -0.0066(14) 0.0249(15) -0.0130(13)
C8 0.036(2) 0.0335(19) 0.055(2) 0.000 0.0319(19) 0.000
C9 0.0277(18) 0.039(2) 0.056(3) 0.000 0.0227(18) 0.000
C10 0.0280(18) 0.035(2) 0.042(2) 0.000 0.0148(16) 0.000
C11 0.0235(17) 0.058(3) 0.0322(19) 0.000 0.0136(15) 0.000
C12 0.0503(16) 0.0302(13) 0.0473(15) -0.0091(12) 0.0361(14) -0.0119(12)
C13 0.0404(14) 0.0422(15) 0.0341(13) 0.0106(11) 0.0254(12) 0.0124(12)
C14 0.027(2) 0.140(6) 0.040(3) 0.000 0.008(2) 0.000
C15 0.131(4) 0.0397(19) 0.121(4) -0.033(2) 0.103(4) -0.040(2)
C16 0.083(3) 0.103(3) 0.056(2) 0.048(2) 0.050(2) 0.054(3)

loop_
_atom_type_symbol
_atom_type_description
_atom_type_scat_dispersion_real
_atom_type_scat_dispersion_imag
_atom_type_scat_source
C C 0.0033 0.0016 'International Tables Vol C Tables 4.2.6.8 and 6.1.1.4'
H H 0.0000 0.0000 'International Tables Vol C Tables 4.2.6.8 and 6.1.1.4'
B B 0.0013 0.0007 'International Tables Vol C Tables 4.2.6.8 and 6.1.1.4'
N N 0.0061 0.0033 'International Tables Vol C Tables 4.2.6.8 and 6.1.1.4'
O O 0.0106 0.0060 'International Tables Vol C Tables 4.2.6.8 and 6.1.1.4'
S S 0.1246 0.1234 'International Tables Vol C Tables 4.2.6.8 and 6.1.1.4'
Ru Ru -1.2594 0.8363 'International Tables Vol C Tables 4.2.6.8 and 6.1.1.4'

loop_
_geom_angle_atom_site_label_1
_geom_angle_atom_site_label_2
_geom_angle_atom_site_label_3
_geom_angle
_geom_angle_site_symmetry_1
_geom_angle_site_symmetry_3
O1 Ru1 O1 40.88(13) . 6_565
O1 Ru1 C11 91.87(12) . .
O1 Ru1 C11 91.87(12) 6_565 .
O1 Ru1 C12 98.62(10) . .
O1 Ru1 C12 120.99(11) 6_565 .
C11 Ru1 C12 38.08(10) . .
O1 Ru1 C12 120.99(11) . 6_565
O1 Ru1 C12 98.62(10) 6_565 6_565
C11 Ru1 C12 38.08(10) . 6_565
C12 Ru1 C12 63.02(15) . 6_565
O1 Ru1 C13 154.52(10) . 6_565
O1 Ru1 C13 133.33(11) 6_565 6_565
C11 Ru1 C13 62.66(12) . 6_565
C12 Ru1 C13 61.82(10) . 6_565
C12 Ru1 C13 37.23(11) 6_565 6_565
O1 Ru1 C13 133.33(11) . .
O1 Ru1 C13 154.52(10) 6_565 .
C11 Ru1 C13 62.66(12) . .
C12 Ru1 C13 37.23(11) . .
C12 Ru1 C13 61.82(10) 6_565 .
C13 Ru1 C13 36.12(15) 6_565 .
O1 Ru1 S1 115.77(7) . 6_565
O1 Ru1 S1 87.35(6) 6_565 6_565
C11 Ru1 S1 133.41(4) . 6_565
C12 Ru1 S1 145.59(8) . 6_565
C12 Ru1 S1 96.04(8) 6_565 6_565
C13 Ru1 S1 84.81(7) 6_565 6_565
C13 Ru1 S1 109.67(8) . 6_565
O1 Ru1 S1 87.35(6) . .
O1 Ru1 S1 115.77(7) 6_565 .
C11 Ru1 S1 133.41(4) . .
C12 Ru1 S1 96.04(8) . .
C12 Ru1 S1 145.59(8) 6_565 .
C13 Ru1 S1 109.67(8) 6_565 .
C13 Ru1 S1 84.81(7) . .
S1 Ru1 S1 87.05(3) 6_565 .
C1 S1 Ru1 105.22(8) . .
O1 O1 Ru1 69.56(7) 6_565 .
C1 N2 C3 107.9(2) . .
C1 N2 B1 125.4(2) . .
C3 N2 B1 126.7(2) . .
C1 N5 C4 109.1(2) . .
C1 N5 C5 125.9(2) . .
C4 N5 C5 125.0(3) . .
C10 N6 N7 110.3(3) . .
C10 N6 B1 126.2(3) . .
N7 N6 B1 123.5(3) . .
C8 N7 N6 105.4(3) . .
N6 B1 N2 110.31(19) . .
N6 B1 N2 110.31(19) . 6_565
N2 B1 N2 108.5(3) . 6_565
N2 C1 N5 107.8(2) . .
N2 C1 S1 127.93(19) . .
N5 C1 S1 124.28(19) . .
C4 C3 N2 108.4(2) . .
C3 C4 N5 106.8(2) . .
N7 C8 C9 111.6(4) . .
C10 C9 C8 104.2(4) . .
N6 C10 C9 108.5(4) . .
C12 C11 C12 107.5(3) 6_565 .
C12 C11 C14 126.20(17) 6_565 .
C12 C11 C14 126.20(17) . .
C12 C11 Ru1 72.18(18) 6_565 .
C12 C11 Ru1 72.18(18) . .
C14 C11 Ru1 123.4(3) . .
C11 C12 C13 108.0(2) . .
C11 C12 C15 126.9(3) . .
C13 C12 C15 124.9(3) . .
C11 C12 Ru1 69.74(19) . .
C13 C12 Ru1 74.01(16) . .
C15 C12 Ru1 125.8(2) . .
C13 C13 C12 108.22(17) 6_565 .
C13 C13 C16 126.1(3) 6_565 .
C12 C13 C16 125.6(3) . .
C13 C13 Ru1 71.94(8) 6_565 .
C12 C13 Ru1 68.76(15) . .
C16 C13 Ru1 128.0(2) . .
C2S O1S C5S 98.5(11) . .
O1S C2S C3S 108.2(11) . .
C2S C3S C4S 99.3(12) . .
C5S C4S C3S 95.1(14) . .
O1S C5S C4S 96.0(11) . .
C5S O1S C2S 98.8(14) . .
O1S C2S C3S 107.5(19) . .
C2S C3S C4S 98(2) . .
C5S C4S C3S 100(2) . .
O1S C5S C4S 112.0(19) . .

loop_
_geom_bond_atom_site_label_1
_geom_bond_atom_site_label_2
_geom_bond_distance
_geom_bond_site_symmetry_2
Ru1 O1 2.0119(19) .
Ru1 O1 2.0119(19) 6_565
Ru1 C11 2.167(4) .
Ru1 C12 2.199(3) .
Ru1 C12 2.199(3) 6_565
Ru1 C13 2.268(3) 6_565
Ru1 C13 2.268(3) .
Ru1 S1 2.4332(6) 6_565
Ru1 S1 2.4332(6) .
S1 C1 1.724(3) .
O1 O1 1.405(5) 6_565
N2 C1 1.348(3) .
N2 C3 1.383(3) .
N2 B1 1.561(3) .
N5 C1 1.352(3) .
N5 C4 1.375(4) .
N5 C5 1.453(4) .
N6 C10 1.344(5) .
N6 N7 1.358(5) .
N6 B1 1.539(5) .
N7 C8 1.331(5) .
B1 N2 1.561(3) 6_565
C3 C4 1.347(4) .
C8 C9 1.389(6) .
C9 C10 1.371(6) .
C11 C12 1.425(4) 6_565
C11 C12 1.425(4) .
C11 C14 1.493(6) .
C12 C13 1.427(4) .
C12 C15 1.497(4) .
C13 C13 1.406(6) 6_565
C13 C16 1.497(4) .
O1S C2S 1.480(16) .
O1S C5S 1.499(15) .
C2S C3S 1.524(14) .
C3S C4S 1.627(15) .
C4S C5S 1.541(13) .
O1S C5S 1.444(16) .
O1S C2S 1.453(17) .
C2S C3S 1.523(17) .
C3S C4S 1.643(19) .
C4S C5S 1.532(17) .
